data_1553561
loop_
_publ_author_name
'Chen, Min-Tao'
'Tang, Xiang-Ying'
'Shi, Min'

_publ_section_title
;
 A facile approach for the trifluoromethylthiolation of
 methylenecyclopropanes
;
_journal_issue 1
_journal_name_full 'Organic Chemistry Frontiers'
_journal_page_first 86
_journal_paper_doi 10.1039/C6QO00536E
_journal_volume 4
_journal_year 2017
_chemical_formula_sum 'C18 H16 F3 N O2 S2'
_chemical_formula_weight 399.44
_space_group_crystal_system triclinic
_space_group_IT_number 2
_space_group_name_Hall '-P 1'
_space_group_name_H-M_alt 'P -1'
_atom_sites_solution_hydrogens mixed
_audit_creation_method SHELXL-2013
_audit_update_record
;
2016-07-14 deposited with the CCDC.
2016-10-20 downloaded from the CCDC.
;
_cell_angle_alpha 102.278(14)
_cell_angle_beta 95.210(15)
_cell_angle_gamma 97.731(16)
_cell_formula_units_Z 2
_cell_length_a 6.520(6)
_cell_length_b 8.149(7)
_cell_length_c 18.175(15)
_cell_measurement_reflns_used 1142
_cell_measurement_temperature 293(2)
_cell_measurement_theta_max 48.088
_cell_measurement_theta_min 5.181
_cell_volume 927.9(14)
_computing_cell_refinement 'Bruker SMART'
_computing_data_collection 'Bruker SMART'
_computing_data_reduction 'Bruker SHELXTL'
_computing_molecular_graphics 'Bruker SHELXTL'
_computing_publication_material 'Bruker SHELXTL'
_computing_structure_refinement 'SHELXL-2013 (Sheldrick, 2013)'
_computing_structure_solution 'Bruker SHELXTL'
_diffrn_ambient_temperature 293(2)
_diffrn_measured_fraction_theta_full 0.951
_diffrn_measured_fraction_theta_max 0.972
_diffrn_measurement_device_type 'CCD area detector'
_diffrn_measurement_method 'phi and omega scans'
_diffrn_radiation_type MoK\a
_diffrn_radiation_wavelength 0.71073
_diffrn_reflns_av_R_equivalents 0.0485
_diffrn_reflns_av_unetI/netI 0.0937
_diffrn_reflns_Laue_measured_fraction_full 0.951
_diffrn_reflns_Laue_measured_fraction_max 0.972
_diffrn_reflns_limit_h_max 7
_diffrn_reflns_limit_h_min -7
_diffrn_reflns_limit_k_max 7
_diffrn_reflns_limit_k_min -9
_diffrn_reflns_limit_l_max 21
_diffrn_reflns_limit_l_min -21
_diffrn_reflns_number 4511
_diffrn_reflns_point_group_measured_fraction_full 0.951
_diffrn_reflns_point_group_measured_fraction_max 0.972
_diffrn_reflns_theta_full 25.242
_diffrn_reflns_theta_max 24.995
_diffrn_reflns_theta_min 2.311
_exptl_absorpt_coefficient_mu 0.328
_exptl_absorpt_correction_T_max 0.7456
_exptl_absorpt_correction_T_min 0.3808
_exptl_absorpt_correction_type multi-scan
_exptl_absorpt_process_details sadabs
_exptl_crystal_colour colorless
_exptl_crystal_density_diffrn 1.430
_exptl_crystal_description prismatic
_exptl_crystal_F_000 412
_exptl_crystal_size_max 0.200
_exptl_crystal_size_mid 0.140
_exptl_crystal_size_min 0.100
_refine_diff_density_max 1.104
_refine_diff_density_min -0.507
_refine_diff_density_rms 0.113
_refine_ls_extinction_method none
_refine_ls_goodness_of_fit_ref 1.050
_refine_ls_hydrogen_treatment mixed
_refine_ls_matrix_type full
_refine_ls_number_parameters 267
_refine_ls_number_reflns 3192
_refine_ls_number_restraints 78
_refine_ls_restrained_S_all 1.057
_refine_ls_R_factor_all 0.1295
_refine_ls_R_factor_gt 0.0942
_refine_ls_shift/su_max 0.002
_refine_ls_shift/su_mean 0.000
_refine_ls_structure_factor_coef Fsqd
_refine_ls_weighting_details 'w=1/[\s^2^(Fo^2^)+(0.1528P)^2^+0.4192P] where P=(Fo^2^+2Fc^2^)/3'
_refine_ls_weighting_scheme calc
_refine_ls_wR_factor_gt 0.2386
_refine_ls_wR_factor_ref 0.2635
_reflns_Friedel_coverage 0.000
_reflns_number_gt 2083
_reflns_number_total 3192
_reflns_threshold_expression 'I > 2\s(I)'
_cod_data_source_file c6qo00536e2.cif
_cod_data_source_block cd16410
_cod_original_cell_volume 927.9(13)
_cod_database_code 1553561
_shelx_space_group_comment
; 
The symmetry employed for this shelxl refinement is uniquely defined 
by the following loop, which should always be used as a source of 
symmetry information in preference to the above space-group names. 
They are only intended as comments. 
;
_shelx_estimated_absorpt_t_min 0.937
_shelx_estimated_absorpt_t_max 0.968
_shelxl_version_number 2013-4

loop_
_space_group_symop_operation_xyz
'x, y, z'
'-x, -y, -z'

loop_
_atom_site_label
_atom_site_type_symbol
_atom_site_fract_x
_atom_site_fract_y
_atom_site_fract_z
_atom_site_U_iso_or_equiv
_atom_site_adp_type
_atom_site_occupancy
_atom_site_site_symmetry_order
_atom_site_calc_flag
_atom_site_refinement_flags_posn
_atom_site_refinement_flags_adp
_atom_site_refinement_flags_occupancy
_atom_site_disorder_assembly
_atom_site_disorder_group
S1 S 0.57624(19) 0.42259(15) 0.37511(7) 0.0370(4) Uani 1 1 d . . . . .
S2 S 0.5140(3) 0.8891(3) 0.17877(12) 0.0794(7) Uani 1 1 d . . . . .
F1 F 0.402(3) 0.743(2) 0.0393(9) 0.133(4) Uani 0.5 1 d . U P A 1
F2 F 0.7414(19) 0.8642(17) 0.0622(5) 0.138(3) Uani 0.7 1 d . U P A 1
F3 F 0.621(2) 0.6353(15) 0.0891(6) 0.143(3) Uani 0.7 1 d . U P A 1
F1' F 0.440(3) 0.825(2) 0.0359(10) 0.134(3) Uani 0.5 1 d . U P A 2
F2' F 0.692(4) 0.958(4) 0.0759(14) 0.135(3) Uani 0.3 1 d . U P A 2
F3' F 0.720(4) 0.718(4) 0.0784(14) 0.139(3) Uani 0.3 1 d . U P A 2
N1 N 0.6327(6) 0.6224(5) 0.4188(3) 0.0361(10) Uani 1 1 d . . . . .
O1 O 0.7608(6) 0.3584(5) 0.3548(2) 0.0509(10) Uani 1 1 d . . . . .
O2 O 0.4482(6) 0.3419(5) 0.4227(2) 0.0522(11) Uani 1 1 d . . . . .
C1 C 0.8629(7) 0.8099(6) 0.3601(3) 0.0370(12) Uani 1 1 d . . . . .
C2 C 0.8325(7) 0.7216(6) 0.4179(3) 0.0371(12) Uani 1 1 d . . . . .
C3 C 0.9910(8) 0.7322(7) 0.4756(3) 0.0431(13) Uani 1 1 d . . . . .
H3 H 0.9701 0.6726 0.5133 0.052 Uiso 1 1 calc R U . . .
C4 C 1.1819(8) 0.8328(7) 0.4767(3) 0.0494(15) Uani 1 1 d . . . . .
H4 H 1.2883 0.8421 0.5157 0.059 Uiso 1 1 calc R U . . .
C5 C 1.2139(8) 0.9193(7) 0.4198(4) 0.0532(16) Uani 1 1 d . . . . .
H5 H 1.3429 0.9847 0.4207 0.064 Uiso 1 1 calc R U . . .
C6 C 1.0575(8) 0.9103(6) 0.3617(3) 0.0438(13) Uani 1 1 d . . . . .
C7 C 1.0827(11) 1.0133(9) 0.3025(4) 0.072(2) Uani 1 1 d . . . . .
H7A H 1.0554 1.1269 0.3233 0.087 Uiso 1 1 calc R U . . .
H7B H 1.2269 1.0234 0.2924 0.087 Uiso 1 1 calc R U . . .
C8 C 0.9493(11) 0.9456(12) 0.2305(4) 0.086(3) Uani 1 1 d . . . . .
H8A H 1.0113 0.8578 0.1995 0.104 Uiso 1 1 calc R U . . .
H8B H 0.9413 1.0359 0.2037 0.104 Uiso 1 1 calc R U . . .
C9 C 0.7358(9) 0.8735(8) 0.2410(4) 0.0537(15) Uani 1 1 d . . . . .
C10 C 0.6960(8) 0.8074(6) 0.3005(3) 0.0435(13) Uani 1 1 d . . . . .
H10 H 0.5605 0.7595 0.3040 0.052 Uiso 1 1 calc R U . . .
C11 C 0.572(2) 0.804(2) 0.0912(7) 0.133(3) Uani 1 1 d . U . . .
C12 C 0.4144(7) 0.4167(6) 0.2908(3) 0.0367(12) Uani 1 1 d . . . . .
C13 C 0.2278(8) 0.4757(7) 0.2951(3) 0.0463(13) Uani 1 1 d . . . . .
H13 H 0.1892 0.5230 0.3420 0.056 Uiso 1 1 calc R U . . .
C14 C 0.0974(9) 0.4646(8) 0.2295(4) 0.0557(16) Uani 1 1 d . . . . .
H14 H -0.0290 0.5051 0.2325 0.067 Uiso 1 1 calc R U . . .
C15 C 0.1520(11) 0.3946(9) 0.1597(4) 0.0661(19) Uani 1 1 d . . . . .
C16 C 0.3412(12) 0.3347(10) 0.1566(4) 0.075(2) Uani 1 1 d . . . . .
H16 H 0.3787 0.2858 0.1097 0.090 Uiso 1 1 calc R U . . .
C17 C 0.4748(9) 0.3462(8) 0.2213(3) 0.0530(15) Uani 1 1 d . . . . .
H17 H 0.6024 0.3075 0.2185 0.064 Uiso 1 1 calc R U . . .
C18 C 0.0071(16) 0.3790(16) 0.0877(5) 0.125(4) Uani 1 1 d . . . . .
H18A H -0.1243 0.4100 0.1005 0.187 Uiso 1 1 calc R U . . .
H18B H -0.0144 0.2637 0.0586 0.187 Uiso 1 1 calc R U . . .
H18C H 0.0682 0.4534 0.0583 0.187 Uiso 1 1 calc R U . . .
H1 H 0.615(7) 0.628(6) 0.462(3) 0.020(13) Uiso 1 1 d . . . . .

loop_
_atom_site_aniso_label
_atom_site_aniso_U_11
_atom_site_aniso_U_22
_atom_site_aniso_U_33
_atom_site_aniso_U_23
_atom_site_aniso_U_13
_atom_site_aniso_U_12
S1 0.0334(7) 0.0265(6) 0.0510(8) 0.0158(5) 0.0032(5) -0.0054(5)
S2 0.0739(13) 0.0878(14) 0.0839(13) 0.0379(10) -0.0019(10) 0.0179(10)
F1 0.145(7) 0.152(9) 0.089(5) 0.034(6) -0.030(5) 0.001(7)
F2 0.156(6) 0.151(7) 0.104(4) 0.032(5) 0.026(4) 0.003(5)
F3 0.165(6) 0.138(7) 0.121(5) 0.023(5) 0.013(5) 0.012(5)
F1' 0.154(6) 0.151(8) 0.096(4) 0.046(5) -0.013(4) 0.007(6)
F2' 0.155(6) 0.148(8) 0.104(5) 0.046(6) 0.009(5) 0.007(6)
F3' 0.157(6) 0.148(8) 0.109(5) 0.032(6) 0.015(5) 0.012(6)
N1 0.033(2) 0.031(2) 0.043(3) 0.0106(18) 0.0094(19) -0.0050(17)
O1 0.038(2) 0.039(2) 0.076(3) 0.0127(18) 0.0046(18) 0.0110(17)
O2 0.052(2) 0.046(2) 0.056(2) 0.0254(17) 0.0079(17) -0.0223(18)
C1 0.031(3) 0.023(2) 0.056(3) 0.012(2) 0.009(2) -0.007(2)
C2 0.033(3) 0.025(2) 0.052(3) 0.008(2) 0.006(2) -0.003(2)
C3 0.038(3) 0.036(3) 0.054(3) 0.013(2) 0.000(2) -0.001(2)
C4 0.036(3) 0.040(3) 0.065(4) 0.008(3) -0.008(3) -0.002(2)
C5 0.027(3) 0.038(3) 0.087(4) 0.011(3) 0.001(3) -0.013(2)
C6 0.037(3) 0.027(3) 0.064(3) 0.010(2) 0.009(2) -0.011(2)
C7 0.061(4) 0.064(4) 0.089(5) 0.036(4) 0.010(4) -0.026(3)
C8 0.060(4) 0.114(7) 0.093(5) 0.064(5) 0.009(4) -0.023(4)
C9 0.046(3) 0.045(3) 0.072(4) 0.025(3) 0.007(3) -0.004(3)
C10 0.034(3) 0.035(3) 0.065(3) 0.023(2) 0.005(2) -0.003(2)
C11 0.149(6) 0.147(7) 0.100(4) 0.038(5) -0.003(4) 0.007(5)
C12 0.029(3) 0.028(2) 0.053(3) 0.015(2) 0.002(2) -0.005(2)
C13 0.039(3) 0.044(3) 0.053(3) 0.011(2) 0.008(2) -0.004(2)
C14 0.034(3) 0.059(4) 0.074(4) 0.021(3) -0.001(3) 0.004(3)
C15 0.064(4) 0.069(4) 0.060(4) 0.020(3) -0.010(3) -0.002(3)
C16 0.078(5) 0.093(6) 0.051(4) 0.011(3) 0.009(3) 0.015(4)
C17 0.045(3) 0.062(4) 0.050(3) 0.008(3) 0.011(3) 0.006(3)
C18 0.100(7) 0.193(12) 0.077(5) 0.023(6) -0.024(5) 0.042(7)

loop_
_atom_type_symbol
_atom_type_description
_atom_type_scat_dispersion_real
_atom_type_scat_dispersion_imag
_atom_type_scat_source
C C 0.0033 0.0016 'International Tables Vol C Tables 4.2.6.8 and 6.1.1.4'
H H 0.0000 0.0000 'International Tables Vol C Tables 4.2.6.8 and 6.1.1.4'
N N 0.0061 0.0033 'International Tables Vol C Tables 4.2.6.8 and 6.1.1.4'
O O 0.0106 0.0060 'International Tables Vol C Tables 4.2.6.8 and 6.1.1.4'
F F 0.0171 0.0103 'International Tables Vol C Tables 4.2.6.8 and 6.1.1.4'
S S 0.1246 0.1234 'International Tables Vol C Tables 4.2.6.8 and 6.1.1.4'

loop_
_geom_angle_atom_site_label_1
_geom_angle_atom_site_label_2
_geom_angle_atom_site_label_3
_geom_angle
O1 S1 O2 119.3(3)
O1 S1 N1 110.1(2)
O2 S1 N1 105.5(2)
O1 S1 C12 108.3(2)
O2 S1 C12 107.0(2)
N1 S1 C12 105.8(2)
C11 S2 C9 103.9(5)
C2 N1 S1 121.7(4)
C2 N1 H1 108(3)
S1 N1 H1 107(3)
C2 C1 C6 119.1(4)
C2 C1 C10 122.0(4)
C6 C1 C10 118.8(5)
C3 C2 C1 120.8(5)
C3 C2 N1 119.0(5)
C1 C2 N1 120.1(4)
C2 C3 C4 119.4(5)
C2 C3 H3 120.3
C4 C3 H3 120.3
C5 C4 C3 120.2(5)
C5 C4 H4 119.9
C3 C4 H4 119.9
C6 C5 C4 121.2(5)
C6 C5 H5 119.4
C4 C5 H5 119.4
C5 C6 C1 119.3(5)
C5 C6 C7 122.2(5)
C1 C6 C7 118.4(5)
C8 C7 C6 115.7(5)
C8 C7 H7A 108.3
C6 C7 H7A 108.3
C8 C7 H7B 108.3
C6 C7 H7B 108.3
H7A C7 H7B 107.4
C7 C8 C9 112.4(6)
C7 C8 H8A 109.1
C9 C8 H8A 109.1
C7 C8 H8B 109.1
C9 C8 H8B 109.1
H8A C8 H8B 107.9
C10 C9 C8 122.3(5)
C10 C9 S2 116.3(5)
C8 C9 S2 121.1(5)
C9 C10 C1 120.7(5)
C9 C10 H10 119.7
C1 C10 H10 119.7
F3' C11 F1' 122.0(18)
F2 C11 F1 114.1(13)
F2 C11 F3 97.4(13)
F1 C11 F3 92.3(12)
F3' C11 F2' 92(2)
F1' C11 F2' 81.9(14)
F3' C11 S2 124.4(14)
F1' C11 S2 113.4(14)
F2 C11 S2 123.4(11)
F1 C11 S2 113.5(13)
F3 C11 S2 109.4(9)
F2' C11 S2 98.8(14)
C13 C12 C17 121.0(5)
C13 C12 S1 119.6(4)
C17 C12 S1 119.3(4)
C12 C13 C14 119.7(6)
C12 C13 H13 120.2
C14 C13 H13 120.2
C15 C14 C13 120.8(6)
C15 C14 H14 119.6
C13 C14 H14 119.6
C14 C15 C16 118.6(5)
C14 C15 C18 120.9(7)
C16 C15 C18 120.5(7)
C17 C16 C15 121.5(6)
C17 C16 H16 119.2
C15 C16 H16 119.2
C16 C17 C12 118.3(6)
C16 C17 H17 120.8
C12 C17 H17 120.8
C15 C18 H18A 109.5
C15 C18 H18B 109.5
H18A C18 H18B 109.5
C15 C18 H18C 109.5
H18A C18 H18C 109.5
H18B C18 H18C 109.5

loop_
_geom_bond_atom_site_label_1
_geom_bond_atom_site_label_2
_geom_bond_distance
S1 O1 1.423(4)
S1 O2 1.450(4)
S1 N1 1.629(4)
S1 C12 1.768(5)
S2 C11 1.694(14)
S2 C9 1.789(6)
F1 C11 1.353(19)
F2 C11 1.346(17)
F3 C11 1.444(18)
F1' C11 1.32(2)
F2' C11 1.48(3)
F3' C11 1.28(3)
N1 C2 1.441(6)
N1 H1 0.79(5)
C1 C2 1.407(7)
C1 C6 1.408(7)
C1 C10 1.459(7)
C2 C3 1.384(7)
C3 C4 1.391(7)
C3 H3 0.9300
C4 C5 1.385(8)
C4 H4 0.9300
C5 C6 1.382(8)
C5 H5 0.9300
C6 C7 1.507(8)
C7 C8 1.459(10)
C7 H7A 0.9700
C7 H7B 0.9700
C8 C9 1.482(9)
C8 H8A 0.9700
C8 H8B 0.9700
C9 C10 1.338(8)
C10 H10 0.9300
C12 C13 1.369(7)
C12 C17 1.387(8)
C13 C14 1.380(8)
C13 H13 0.9300
C14 C15 1.374(10)
C14 H14 0.9300
C15 C16 1.387(10)
C15 C18 1.515(9)
C16 C17 1.378(8)
C16 H16 0.9300
C17 H17 0.9300
C18 H18A 0.9600
C18 H18B 0.9600
C18 H18C 0.9600

loop_
_geom_hbond_atom_site_label_D
_geom_hbond_atom_site_label_H
_geom_hbond_atom_site_label_A
_geom_hbond_distance_DH
_geom_hbond_distance_HA
_geom_hbond_distance_DA
_geom_hbond_angle_DHA
_geom_hbond_site_symmetry_A
N1 H1 O2 0.79(5) 2.15(5) 2.936(7) 176(5) 2_666
C8 H8B F2' 0.97 2.62 3.17(2) 116.2 .
N1 H1 O2 0.79(5) 2.15(5) 2.936(7) 176(5) 2_666
N1 H1 O2 0.79(5) 2.15(5) 2.936(7) 176(5) 2_666

loop_
_geom_torsion_atom_site_label_1
_geom_torsion_atom_site_label_2
_geom_torsion_atom_site_label_3
_geom_torsion_atom_site_label_4
_geom_torsion
O1 S1 N1 C2 14.2(5)
O2 S1 N1 C2 144.1(4)
C12 S1 N1 C2 -102.6(4)
C6 C1 C2 C3 -0.1(8)
C10 C1 C2 C3 -177.1(5)
C6 C1 C2 N1 178.0(5)
C10 C1 C2 N1 1.0(8)
S1 N1 C2 C3 -92.1(6)
S1 N1 C2 C1 89.7(5)
C1 C2 C3 C4 0.6(8)
N1 C2 C3 C4 -177.6(5)
C2 C3 C4 C5 -1.0(9)
C3 C4 C5 C6 1.0(9)
C4 C5 C6 C1 -0.6(9)
C4 C5 C6 C7 175.3(6)
C2 C1 C6 C5 0.1(8)
C10 C1 C6 C5 177.2(5)
C2 C1 C6 C7 -175.9(5)
C10 C1 C6 C7 1.2(8)
C5 C6 C7 C8 156.4(7)
C1 C6 C7 C8 -27.6(10)
C6 C7 C8 C9 39.5(11)
C7 C8 C9 C10 -28.4(11)
C7 C8 C9 S2 145.5(6)
C11 S2 C9 C10 -131.2(7)
C11 S2 C9 C8 54.6(9)
C8 C9 C10 C1 2.4(10)
S2 C9 C10 C1 -171.7(4)
C2 C1 C10 C9 -171.1(5)
C6 C1 C10 C9 11.9(8)
C9 S2 C11 F3' 13(2)
C9 S2 C11 F1' -171.0(11)
C9 S2 C11 F2 -58.9(14)
C9 S2 C11 F1 156.0(11)
C9 S2 C11 F3 54.4(11)
C9 S2 C11 F2' -86.1(13)
O1 S1 C12 C13 -178.6(4)
O2 S1 C12 C13 51.6(5)
N1 S1 C12 C13 -60.6(4)
O1 S1 C12 C17 3.9(5)
O2 S1 C12 C17 -125.9(4)
N1 S1 C12 C17 121.9(4)
C17 C12 C13 C14 0.2(8)
S1 C12 C13 C14 -177.3(4)
C12 C13 C14 C15 0.2(9)
C13 C14 C15 C16 0.1(10)
C13 C14 C15 C18 178.7(8)
C14 C15 C16 C17 -0.8(11)
C18 C15 C16 C17 -179.4(8)
C15 C16 C17 C12 1.2(10)
C13 C12 C17 C16 -0.8(9)
S1 C12 C17 C16 176.6(5)
